data_8000244
loop_
_publ_author_name
'Ji, Chengmin'
'Sun, Zhihua'
'Zeb, Aurang'
'Liu, Sijie'
'Zhang, Jing'
'Hong, Maochun'
'Luo, Junhua'

_publ_section_title
;
 Bandgap Narrowing of Lead-Free Perovskite-Type Hybrids for
 Visible-Light-Absorbing Ferroelectric Semiconductors.
;
_journal_issue 9
_journal_name_full 'The journal of physical chemistry letters'
_journal_page_first 2012
_journal_page_last 2018
_journal_paper_doi 10.1021/acs.jpclett.7b00673
_journal_volume 8
_journal_year 2017
_chemical_formula_sum 'C15 H36 Br3 Cl6 N3 Sb2'
_chemical_formula_weight 954.40
_space_group_crystal_system trigonal
_space_group_IT_number 167
_space_group_name_Hall '-R 3 2"c'
_space_group_name_H-M_alt 'R -3 c :H'
_symmetry_space_group_name_Hall '-R 3 2"c'
_symmetry_space_group_name_H-M 'R -3 c :H'
_atom_sites_solution_hydrogens geom
_audit_creation_method SHELXL-2013
_cell_angle_alpha 90
_cell_angle_beta 90
_cell_angle_gamma 120
_cell_formula_units_Z 6
_cell_length_a 15.8386(4)
_cell_length_b 15.8386(4)
_cell_length_c 22.8390(7)
_cell_measurement_reflns_used 2880
_cell_measurement_temperature 338(2)
_cell_measurement_theta_max 72.9240
_cell_measurement_theta_min 5.0020
_cell_volume 4961.8(2)
_computing_structure_refinement 'SHELXL-2013 (Sheldrick, 2013)'
_diffrn_ambient_temperature 338(2)
_diffrn_measured_fraction_theta_full 0.998
_diffrn_measured_fraction_theta_max 0.986
_diffrn_measurement_device_type 'SuperNova, Dual, Cu at zero, Atlas'
_diffrn_measurement_method '\w scans'
_diffrn_radiation_type CuK\a
_diffrn_radiation_wavelength 1.54184
_diffrn_reflns_av_R_equivalents 0.1680
_diffrn_reflns_av_unetI/netI 0.0727
_diffrn_reflns_Laue_measured_fraction_full 0.998
_diffrn_reflns_Laue_measured_fraction_max 0.986
_diffrn_reflns_limit_h_max 18
_diffrn_reflns_limit_h_min -19
_diffrn_reflns_limit_k_max 19
_diffrn_reflns_limit_k_min -13
_diffrn_reflns_limit_l_max 19
_diffrn_reflns_limit_l_min -28
_diffrn_reflns_number 5429
_diffrn_reflns_point_group_measured_fraction_full 0.998
_diffrn_reflns_point_group_measured_fraction_max 0.986
_diffrn_reflns_theta_full 67.684
_diffrn_reflns_theta_max 73.141
_diffrn_reflns_theta_min 5.039
_diffrn_source 'sealed X-ray tube'
_exptl_absorpt_coefficient_mu 21.734
_exptl_absorpt_correction_T_max 1.00000
_exptl_absorpt_correction_T_min 0.03221
_exptl_absorpt_correction_type multi-scan
_exptl_crystal_colour yellow
_exptl_crystal_density_diffrn 1.916
_exptl_crystal_description Block
_exptl_crystal_F_000 2736
_exptl_crystal_size_max 0.66
_exptl_crystal_size_mid 0.37
_exptl_crystal_size_min 0.29
_refine_diff_density_max 2.027
_refine_diff_density_min -3.516
_refine_diff_density_rms 0.363
_refine_ls_extinction_coef 0.00043(7)
_refine_ls_extinction_expression Fc^*^=kFc[1+0.001xFc^2^\l^3^/sin(2\q)]^-1/4^
_refine_ls_extinction_method SHELXL
_refine_ls_goodness_of_fit_ref 1.670
_refine_ls_hydrogen_treatment constr
_refine_ls_matrix_type full
_refine_ls_number_parameters 77
_refine_ls_number_reflns 1099
_refine_ls_number_restraints 96
_refine_ls_restrained_S_all 1.598
_refine_ls_R_factor_all 0.1497
_refine_ls_R_factor_gt 0.1345
_refine_ls_shift/su_max 0.000
_refine_ls_shift/su_mean 0.000
_refine_ls_structure_factor_coef Fsqd
_refine_ls_weighting_details
;
 w=1/[\s^2^(Fo^2^)+(0.0500P)^2^+181.0000P]
 where P=(Fo^2^+2Fc^2^)/3
;
_refine_ls_weighting_scheme calc
_refine_ls_wR_factor_gt 0.3039
_refine_ls_wR_factor_ref 0.3124
_reflns_Friedel_coverage 0.000
_reflns_number_gt 796
_reflns_number_total 1099
_reflns_threshold_expression 'I > 2\s(I)'
_cod_data_source_file jz7b00673_si_005.cif
_cod_data_source_block NMPCB:PEP
_cod_depositor_comments 'Adding full bibliography for 8000243--8000245.cif.'
_cod_original_cell_volume 4961.8(3)
_cod_database_code 8000244
_shelx_space_group_comment
;
The symmetry employed for this shelxl refinement is uniquely defined
by the following loop, which should always be used as a source of
symmetry information in preference to the above space-group names.
They are only intended as comments.
;
_shelxl_version_number 2013-2

loop_
_space_group_symop_operation_xyz
'x, y, z'
'-y, x-y, z'
'-x+y, -x, z'
'x-y, -y, -z+1/2'
'-x, -x+y, -z+1/2'
'y, x, -z+1/2'
'x+2/3, y+1/3, z+1/3'
'-y+2/3, x-y+1/3, z+1/3'
'-x+y+2/3, -x+1/3, z+1/3'
'x-y+2/3, -y+1/3, -z+5/6'
'-x+2/3, -x+y+1/3, -z+5/6'
'y+2/3, x+1/3, -z+5/6'
'x+1/3, y+2/3, z+2/3'
'-y+1/3, x-y+2/3, z+2/3'
'-x+y+1/3, -x+2/3, z+2/3'
'x-y+1/3, -y+2/3, -z+7/6'
'-x+1/3, -x+y+2/3, -z+7/6'
'y+1/3, x+2/3, -z+7/6'
'-x, -y, -z'
'y, -x+y, -z'
'x-y, x, -z'
'-x+y, y, z-1/2'
'x, x-y, z-1/2'
'-y, -x, z-1/2'
'-x+2/3, -y+1/3, -z+1/3'
'y+2/3, -x+y+1/3, -z+1/3'
'x-y+2/3, x+1/3, -z+1/3'
'-x+y+2/3, y+1/3, z-1/6'
'x+2/3, x-y+1/3, z-1/6'
'-y+2/3, -x+1/3, z-1/6'
'-x+1/3, -y+2/3, -z+2/3'
'y+1/3, -x+y+2/3, -z+2/3'
'x-y+1/3, x+2/3, -z+2/3'
'-x+y+1/3, y+2/3, z+1/6'
'x+1/3, x-y+2/3, z+1/6'
'-y+1/3, -x+2/3, z+1/6'

loop_
_atom_site_label
_atom_site_type_symbol
_atom_site_fract_x
_atom_site_fract_y
_atom_site_fract_z
_atom_site_U_iso_or_equiv
_atom_site_adp_type
_atom_site_occupancy
_atom_site_site_symmetry_order
_atom_site_calc_flag
_atom_site_refinement_flags_posn
_atom_site_refinement_flags_adp
_atom_site_refinement_flags_occupancy
_atom_site_disorder_assembly
_atom_site_disorder_group
Sb1 Sb 1.0000 1.0000 0.33679(8) 0.0598(9) Uani 1 3 d S T P . .
Cl1 Cl 0.8744(5) 0.8609(5) 0.3973(3) 0.109(2) Uani 1 1 d . . . . .
Br1 Br 1.1657(4) 1.1356(4) 0.2515(5) 0.099(3) Uani 0.5 1 d . . P . .
N1 N 0.696(4) 0.726(5) 0.234(2) 0.158(15) Uani 0.5 1 d D U P A -1
H1C H 0.7315 0.7942 0.2191 0.190 Uiso 0.5 1 calc R U P A -1
C1 C 0.758(6) 0.680(6) 0.242(3) 0.162(15) Uani 0.5 1 d D U P A -1
H1A H 0.7441 0.6316 0.2110 0.194 Uiso 0.5 1 calc R U P A -1
H1B H 0.8276 0.7308 0.2396 0.194 Uiso 0.5 1 calc R U P A -1
C2 C 0.740(6) 0.630(6) 0.301(3) 0.159(15) Uani 0.5 1 d D U P A -1
H2A H 0.7180 0.5604 0.2953 0.190 Uiso 0.5 1 calc R U P A -1
H2B H 0.8003 0.6603 0.3242 0.190 Uiso 0.5 1 calc R U P A -1
C3 C 0.662(5) 0.641(6) 0.332(3) 0.162(15) Uani 0.5 1 d D U P A -1
H3A H 0.6000 0.5784 0.3331 0.194 Uiso 0.5 1 calc R U P A -1
H3B H 0.6825 0.6657 0.3721 0.194 Uiso 0.5 1 calc R U P A -1
C4 C 0.654(5) 0.714(6) 0.294(2) 0.158(15) Uani 0.5 1 d D U P A -1
H4A H 0.6872 0.7781 0.3143 0.190 Uiso 0.5 1 calc R U P A -1
H4B H 0.5839 0.6943 0.2909 0.190 Uiso 0.5 1 calc R U P A -1
C5 C 0.609(5) 0.657(6) 0.198(3) 0.160(17) Uani 0.5 1 d D U P A -1
H5A H 0.5658 0.6846 0.1925 0.240 Uiso 0.5 1 calc R U P A -1
H5B H 0.5730 0.5940 0.2175 0.240 Uiso 0.5 1 calc R U P A -1
H5C H 0.6307 0.6482 0.1591 0.240 Uiso 0.5 1 calc R U P A -1

loop_
_atom_site_aniso_label
_atom_site_aniso_U_11
_atom_site_aniso_U_22
_atom_site_aniso_U_33
_atom_site_aniso_U_23
_atom_site_aniso_U_13
_atom_site_aniso_U_12
Sb1 0.0659(12) 0.0659(12) 0.0477(12) 0.000 0.000 0.0329(6)
Cl1 0.108(5) 0.105(4) 0.080(3) 0.046(3) 0.045(3) 0.028(4)
Br1 0.086(3) 0.089(3) 0.094(3) 0.002(4) -0.004(4) 0.023(3)
N1 0.16(3) 0.21(4) 0.11(3) -0.04(2) -0.01(2) 0.10(3)
C1 0.16(3) 0.21(4) 0.11(3) -0.04(2) -0.02(2) 0.10(3)
C2 0.16(3) 0.21(4) 0.11(3) -0.04(2) -0.02(2) 0.10(3)
C3 0.17(3) 0.21(4) 0.11(3) -0.04(2) -0.02(2) 0.10(3)
C4 0.16(3) 0.21(4) 0.11(3) -0.04(2) -0.02(2) 0.10(3)
C5 0.16(3) 0.22(4) 0.11(3) -0.04(3) -0.03(2) 0.10(3)

loop_
_atom_type_symbol
_atom_type_description
_atom_type_scat_dispersion_real
_atom_type_scat_dispersion_imag
_atom_type_scat_source
C C 0.0181 0.0091 'International Tables Vol C Tables 4.2.6.8 and 6.1.1.4'
H H 0.0000 0.0000 'International Tables Vol C Tables 4.2.6.8 and 6.1.1.4'
Br Br -0.6763 1.2805 'International Tables Vol C Tables 4.2.6.8 and 6.1.1.4'
N N 0.0311 0.0180 'International Tables Vol C Tables 4.2.6.8 and 6.1.1.4'
Sb Sb -0.0562 5.8946 'International Tables Vol C Tables 4.2.6.8 and 6.1.1.4'
Cl Cl 0.3639 0.7018 'International Tables Vol C Tables 4.2.6.8 and 6.1.1.4'

loop_
_geom_angle_atom_site_label_1
_geom_angle_atom_site_label_2
_geom_angle_atom_site_label_3
_geom_angle
_geom_angle_site_symmetry_1
_geom_angle_site_symmetry_3
Cl1 Sb1 Cl1 92.8(2) 2_765 .
Cl1 Sb1 Cl1 92.8(2) 2_765 3_675
Cl1 Sb1 Cl1 92.8(2) . 3_675
C1 N1 C5 108(7) . .
C1 N1 C4 100(5) . .
C5 N1 C4 103(5) . .
C1 N1 H1C 114.6 . .
C5 N1 H1C 114.6 . .
C4 N1 H1C 114.6 . .
C2 C1 N1 111(6) . .
C2 C1 H1A 109.3 . .
N1 C1 H1A 109.3 . .
C2 C1 H1B 109.3 . .
N1 C1 H1B 109.3 . .
H1A C1 H1B 108.0 . .
C3 C2 C1 108(7) . .
C3 C2 H2A 110.0 . .
C1 C2 H2A 110.0 . .
C3 C2 H2B 110.0 . .
C1 C2 H2B 110.0 . .
H2A C2 H2B 108.4 . .
C4 C3 C2 102(6) . .
C4 C3 H3A 111.3 . .
C2 C3 H3A 111.3 . .
C4 C3 H3B 111.3 . .
C2 C3 H3B 111.3 . .
H3A C3 H3B 109.2 . .
C3 C4 N1 114(6) . .
C3 C4 H4A 108.7 . .
N1 C4 H4A 108.7 . .
C3 C4 H4B 108.7 . .
N1 C4 H4B 108.7 . .
H4A C4 H4B 107.6 . .
N1 C5 H5A 109.5 . .
N1 C5 H5B 109.5 . .
H5A C5 H5B 109.5 . .
N1 C5 H5C 109.5 . .
H5A C5 H5C 109.5 . .
H5B C5 H5C 109.5 . .

loop_
_geom_bond_atom_site_label_1
_geom_bond_atom_site_label_2
_geom_bond_distance
_geom_bond_site_symmetry_2
Sb1 Cl1 2.517(5) 2_765
Sb1 Cl1 2.517(5) .
Sb1 Cl1 2.517(5) 3_675
Br1 Br1 0.828(12) 6
N1 C1 1.50(2) .
N1 C5 1.51(2) .
N1 C4 1.51(2) .
N1 H1C 1.0000 .
C1 C2 1.50(2) .
C1 H1A 0.9900 .
C1 H1B 0.9900 .
C2 C3 1.50(2) .
C2 H2A 0.9900 .
C2 H2B 0.9900 .
C3 C4 1.50(2) .
C3 H3A 0.9900 .
C3 H3B 0.9900 .
C4 H4A 0.9900 .
C4 H4B 0.9900 .
C5 H5A 0.9800 .
C5 H5B 0.9800 .
C5 H5C 0.9800 .

loop_
_geom_hbond_atom_site_label_D
_geom_hbond_atom_site_label_H
_geom_hbond_atom_site_label_A
_geom_hbond_distance_DH
_geom_hbond_distance_HA
_geom_hbond_distance_DA
_geom_hbond_angle_DHA
_geom_hbond_site_symmetry_A
N1 H1C Br1 1.00 2.51 3.38(6) 144.7 5_765
C1 H1B Br1 0.99 2.04 3.01(9) 168.5 3_675
C2 H2A Cl1 0.99 2.99 3.72(7) 132.1 30_665
C3 H3B Cl1 0.99 3.12 3.74(8) 121.7 .
N1 H1C Br1 1.00 2.51 3.38(6) 144.7 5_765
C1 H1B Br1 0.99 2.04 3.01(9) 168.5 3_675
C2 H2A Cl1 0.99 2.99 3.72(7) 132.1 30_665
C3 H3B Cl1 0.99 3.12 3.74(8) 121.7 .
